data_7050150
loop_
_publ_author_name
'Bond, Andrew D.'

_publ_section_title
;
 On the crystal structures and melting point alternation of the n-alkyl
 carboxylic acids
;
_journal_coden_ASTM NJCHE5
_journal_issue 1
_journal_name_full 'New Journal of Chemistry'
_journal_page_first 104
_journal_page_last 114
_journal_paper_doi 10.1039/b307208h
_journal_volume 28
_journal_year 2004
_chemical_formula_moiety 'C10 H20 O2'
_chemical_formula_sum 'C10 H20 O2'
_chemical_formula_weight 172.26
_chemical_melting_point 305
_chemical_name_common 'decanoic acid'
_chemical_name_systematic 'decanoic acid'
_space_group_IT_number 14
_symmetry_cell_setting monoclinic
_symmetry_space_group_name_Hall '-P 2ybc'
_symmetry_space_group_name_H-M 'P 1 21/c 1'
_atom_sites_solution_hydrogens geom
_atom_sites_solution_primary direct
_atom_sites_solution_secondary difmap
_cell_angle_alpha 90.00
_cell_angle_beta 93.559(4)
_cell_angle_gamma 90.00
_cell_formula_units_Z 4
_cell_length_a 22.8440(16)
_cell_length_b 4.9612(3)
_cell_length_c 9.3977(6)
_cell_measurement_reflns_used 30834
_cell_measurement_temperature 170(2)
_cell_measurement_theta_max 27.48
_cell_measurement_theta_min 2.91
_cell_volume 1063.02(12)
_computing_cell_refinement 'HKL Scalepack (Otwinowski & Minor, 1997)'
_computing_data_collection 'Collect (Nonius, 1998)'
_computing_data_reduction
;
HKL Denzo and Scalepack (Otwinowski & Minor, 1997)
;
_computing_publication_material 'SHELXTL v6.12 (Bruker AXS, 2001)'
_computing_structure_refinement 'SHELXTL v6.12 (Bruker AXS, 2001)'
_computing_structure_solution 'SIR-92 (Altomare et al., 1994)'
_diffrn_ambient_temperature 170(2)
_diffrn_measured_fraction_theta_full 0.914
_diffrn_measured_fraction_theta_max 0.914
_diffrn_measurement_device_type 'Nonius KappaCCD'
_diffrn_measurement_method 'Thin slice \w and \f scans'
_diffrn_radiation_monochromator graphite
_diffrn_radiation_source 'fine-focus sealed tube'
_diffrn_radiation_type MoK\a
_diffrn_radiation_wavelength 0.7107
_diffrn_reflns_av_R_equivalents 0.1061
_diffrn_reflns_av_sigmaI/netI 0.0769
_diffrn_reflns_limit_h_max 29
_diffrn_reflns_limit_h_min -29
_diffrn_reflns_limit_k_max 6
_diffrn_reflns_limit_k_min -6
_diffrn_reflns_limit_l_max 12
_diffrn_reflns_limit_l_min -11
_diffrn_reflns_number 8141
_diffrn_reflns_theta_full 27.53
_diffrn_reflns_theta_max 27.53
_diffrn_reflns_theta_min 4.20
_diffrn_standards_number 0
_exptl_absorpt_coefficient_mu 0.072
_exptl_absorpt_correction_T_max 0.987
_exptl_absorpt_correction_T_min 0.753
_exptl_absorpt_correction_type multi-scan
_exptl_absorpt_process_details 'Sortav Blessing (1995)'
_exptl_crystal_colour colourless
_exptl_crystal_density_diffrn 1.076
_exptl_crystal_density_method 'not measured'
_exptl_crystal_description cylinder
_exptl_crystal_F_000 384
_exptl_crystal_size_length 0.35
_exptl_crystal_size_rad 0.15
_refine_diff_density_max 0.685
_refine_diff_density_min -0.359
_refine_diff_density_rms 0.069
_refine_ls_extinction_method none
_refine_ls_goodness_of_fit_ref 1.091
_refine_ls_hydrogen_treatment mixed
_refine_ls_matrix_type full
_refine_ls_number_parameters 113
_refine_ls_number_reflns 2242
_refine_ls_number_restraints 1
_refine_ls_restrained_S_all 1.091
_refine_ls_R_factor_all 0.1261
_refine_ls_R_factor_gt 0.0925
_refine_ls_shift/su_max 0.000
_refine_ls_shift/su_mean 0.000
_refine_ls_structure_factor_coef Fsqd
_refine_ls_weighting_details 'calc w=1/[\s^2^(Fo^2^)+(0.1063P)^2^+0.6578P] where P=(Fo^2^+2Fc^2^)/3'
_refine_ls_weighting_scheme calc
_refine_ls_wR_factor_gt 0.2108
_refine_ls_wR_factor_ref 0.2350
_reflns_number_gt 1549
_reflns_number_total 2242
_reflns_threshold_expression I>2\s(I)
_cod_data_source_file b307208h.txt
_cod_data_source_block C10
_cod_original_sg_symbol_H-M P21/c
_cod_database_code 7050150

loop_
_symmetry_equiv_pos_as_xyz
'x, y, z'
'-x, y+1/2, -z+1/2'
'-x, -y, -z'
'x, -y-1/2, z-1/2'

loop_
_atom_site_label
_atom_site_type_symbol
_atom_site_fract_x
_atom_site_fract_y
_atom_site_fract_z
_atom_site_U_iso_or_equiv
_atom_site_adp_type
_atom_site_occupancy
_atom_site_symmetry_multiplicity
_atom_site_calc_flag
_atom_site_refinement_flags
_atom_site_disorder_assembly
_atom_site_disorder_group
O1 O 0.50744(8) 0.7376(4) 0.37148(19) 0.0430(5) Uani 1 1 d D . .
H1 H 0.4875(12) 0.679(6) 0.438(3) 0.052 Uiso 1 1 d D . .
O2 O 0.56454(8) 0.3878(4) 0.43117(18) 0.0413(5) Uani 1 1 d . . .
C1 C 0.55189(11) 0.5867(5) 0.3551(3) 0.0333(6) Uani 1 1 d . . .
C2 C 0.58850(11) 0.6667(5) 0.2349(2) 0.0345(6) Uani 1 1 d . . .
H2A H 0.6005 0.8570 0.2490 0.041 Uiso 1 1 calc R . .
H2B H 0.5636 0.6574 0.1449 0.041 Uiso 1 1 calc R . .
C3 C 0.64314(11) 0.4993(5) 0.2171(2) 0.0330(6) Uani 1 1 d . . .
H3A H 0.6696 0.5142 0.3043 0.040 Uiso 1 1 calc R . .
H3B H 0.6320 0.3075 0.2046 0.040 Uiso 1 1 calc R . .
C4 C 0.67523(11) 0.5924(5) 0.0895(3) 0.0389(6) Uani 1 1 d . . .
H4A H 0.6493 0.5636 0.0025 0.047 Uiso 1 1 calc R . .
H4B H 0.6823 0.7887 0.0986 0.047 Uiso 1 1 calc R . .
C5 C 0.73296(12) 0.4560(6) 0.0691(3) 0.0412(7) Uani 1 1 d . . .
H5A H 0.7262 0.2597 0.0586 0.049 Uiso 1 1 calc R . .
H5B H 0.7592 0.4843 0.1556 0.049 Uiso 1 1 calc R . .
C6 C 0.76333(12) 0.5573(6) -0.0593(3) 0.0415(7) Uani 1 1 d . . .
H6A H 0.7377 0.5202 -0.1458 0.050 Uiso 1 1 calc R . .
H6B H 0.7677 0.7553 -0.0510 0.050 Uiso 1 1 calc R . .
C7 C 0.82299(12) 0.4367(6) -0.0796(3) 0.0455(7) Uani 1 1 d . . .
H7A H 0.8486 0.4702 0.0075 0.055 Uiso 1 1 calc R . .
H7B H 0.8187 0.2391 -0.0906 0.055 Uiso 1 1 calc R . .
C8 C 0.85287(12) 0.5456(6) -0.2063(3) 0.0443(7) Uani 1 1 d . . .
H8A H 0.8276 0.5080 -0.2935 0.053 Uiso 1 1 calc R . .
H8B H 0.8561 0.7438 -0.1965 0.053 Uiso 1 1 calc R . .
C9 C 0.91282(13) 0.4336(7) -0.2264(3) 0.0559(8) Uani 1 1 d . . .
H9A H 0.9099 0.2350 -0.2341 0.067 Uiso 1 1 calc R . .
H9B H 0.9385 0.4753 -0.1405 0.067 Uiso 1 1 calc R . .
C10 C 0.94147(15) 0.5395(8) -0.3555(3) 0.0638(10) Uani 1 1 d . . .
H10A H 0.9799 0.4536 -0.3620 0.096 Uiso 1 1 calc R . .
H10B H 0.9466 0.7350 -0.3468 0.096 Uiso 1 1 calc R . .
H10C H 0.9166 0.4985 -0.4415 0.096 Uiso 1 1 calc R . .

loop_
_atom_site_aniso_label
_atom_site_aniso_U_11
_atom_site_aniso_U_22
_atom_site_aniso_U_33
_atom_site_aniso_U_23
_atom_site_aniso_U_13
_atom_site_aniso_U_12
O1 0.0455(11) 0.0422(11) 0.0429(10) 0.0079(8) 0.0150(8) 0.0062(9)
O2 0.0444(11) 0.0412(11) 0.0391(10) 0.0119(8) 0.0088(8) 0.0024(8)
C1 0.0348(13) 0.0296(12) 0.0357(12) 0.0024(10) 0.0050(10) -0.0020(10)
C2 0.0377(14) 0.0328(12) 0.0335(12) 0.0045(10) 0.0062(10) -0.0045(10)
C3 0.0344(13) 0.0294(12) 0.0356(13) 0.0012(10) 0.0056(10) -0.0042(10)
C4 0.0389(15) 0.0392(14) 0.0394(13) 0.0035(11) 0.0094(11) -0.0011(11)
C5 0.0423(15) 0.0418(15) 0.0403(14) 0.0021(11) 0.0088(11) -0.0021(12)
C6 0.0389(15) 0.0439(15) 0.0424(14) 0.0049(12) 0.0092(11) 0.0013(12)
C7 0.0414(16) 0.0493(16) 0.0467(15) 0.0025(13) 0.0102(12) 0.0033(13)
C8 0.0413(15) 0.0480(16) 0.0448(15) -0.0011(13) 0.0108(12) -0.0025(13)
C9 0.0442(17) 0.069(2) 0.0565(18) 0.0016(16) 0.0156(14) 0.0070(15)
C10 0.0504(19) 0.088(3) 0.0557(19) -0.0027(18) 0.0209(15) -0.0102(18)

loop_
_atom_type_symbol
_atom_type_description
_atom_type_scat_dispersion_real
_atom_type_scat_dispersion_imag
_atom_type_scat_source
C C 0.0033 0.0016 'International Tables Vol C Tables 4.2.6.8 and 6.1.1.4'
H H 0.0000 0.0000 'International Tables Vol C Tables 4.2.6.8 and 6.1.1.4'
O O 0.0106 0.0060 'International Tables Vol C Tables 4.2.6.8 and 6.1.1.4'

loop_
_geom_angle_atom_site_label_1
_geom_angle_atom_site_label_2
_geom_angle_atom_site_label_3
_geom_angle
_geom_angle_site_symmetry_1
_geom_angle_site_symmetry_3
_geom_angle_publ_flag
C1 O1 H1 111(2) . . ?
O2 C1 O1 123.7(2) . . ?
O2 C1 C2 121.5(2) . . ?
O1 C1 C2 114.8(2) . . ?
C1 C2 C3 116.0(2) . . ?
C1 C2 H2A 108.3 . . ?
C3 C2 H2A 108.3 . . ?
C1 C2 H2B 108.3 . . ?
C3 C2 H2B 108.3 . . ?
H2A C2 H2B 107.4 . . ?
C4 C3 C2 111.2(2) . . ?
C4 C3 H3A 109.4 . . ?
C2 C3 H3A 109.4 . . ?
C4 C3 H3B 109.4 . . ?
C2 C3 H3B 109.4 . . ?
H3A C3 H3B 108.0 . . ?
C5 C4 C3 115.7(2) . . ?
C5 C4 H4A 108.3 . . ?
C3 C4 H4A 108.3 . . ?
C5 C4 H4B 108.3 . . ?
C3 C4 H4B 108.3 . . ?
H4A C4 H4B 107.4 . . ?
C4 C5 C6 113.6(2) . . ?
C4 C5 H5A 108.8 . . ?
C6 C5 H5A 108.8 . . ?
C4 C5 H5B 108.8 . . ?
C6 C5 H5B 108.8 . . ?
H5A C5 H5B 107.7 . . ?
C7 C6 C5 115.5(2) . . ?
C7 C6 H6A 108.4 . . ?
C5 C6 H6A 108.4 . . ?
C7 C6 H6B 108.4 . . ?
C5 C6 H6B 108.4 . . ?
H6A C6 H6B 107.5 . . ?
C8 C7 C6 114.5(2) . . ?
C8 C7 H7A 108.6 . . ?
C6 C7 H7A 108.6 . . ?
C8 C7 H7B 108.6 . . ?
C6 C7 H7B 108.6 . . ?
H7A C7 H7B 107.6 . . ?
C9 C8 C7 115.3(2) . . ?
C9 C8 H8A 108.4 . . ?
C7 C8 H8A 108.4 . . ?
C9 C8 H8B 108.4 . . ?
C7 C8 H8B 108.4 . . ?
H8A C8 H8B 107.5 . . ?
C8 C9 C10 114.7(3) . . ?
C8 C9 H9A 108.6 . . ?
C10 C9 H9A 108.6 . . ?
C8 C9 H9B 108.6 . . ?
C10 C9 H9B 108.6 . . ?
H9A C9 H9B 107.6 . . ?
C9 C10 H10A 109.5 . . ?
C9 C10 H10B 109.5 . . ?
H10A C10 H10B 109.5 . . ?
C9 C10 H10C 109.5 . . ?
H10A C10 H10C 109.5 . . ?
H10B C10 H10C 109.5 . . ?

loop_
_geom_bond_atom_site_label_1
_geom_bond_atom_site_label_2
_geom_bond_distance
_geom_bond_site_symmetry_2
_geom_bond_publ_flag
O1 C1 1.278(3) . ?
O1 H1 0.846(18) . ?
O2 C1 1.242(3) . ?
C1 C2 1.500(3) . ?
C2 C3 1.517(3) . ?
C2 H2A 0.9900 . ?
C2 H2B 0.9900 . ?
C3 C4 1.516(3) . ?
C3 H3A 0.9900 . ?
C3 H3B 0.9900 . ?
C4 C5 1.505(4) . ?
C4 H4A 0.9900 . ?
C4 H4B 0.9900 . ?
C5 C6 1.514(4) . ?
C5 H5A 0.9900 . ?
C5 H5B 0.9900 . ?
C6 C7 1.511(4) . ?
C6 H6A 0.9900 . ?
C6 H6B 0.9900 . ?
C7 C8 1.509(4) . ?
C7 H7A 0.9900 . ?
C7 H7B 0.9900 . ?
C8 C9 1.501(4) . ?
C8 H8A 0.9900 . ?
C8 H8B 0.9900 . ?
C9 C10 1.508(4) . ?
C9 H9A 0.9900 . ?
C9 H9B 0.9900 . ?
C10 H10A 0.9800 . ?
C10 H10B 0.9800 . ?
C10 H10C 0.9800 . ?

loop_
_geom_torsion_atom_site_label_1
_geom_torsion_atom_site_label_2
_geom_torsion_atom_site_label_3
_geom_torsion_atom_site_label_4
_geom_torsion
_geom_torsion_site_symmetry_1
_geom_torsion_site_symmetry_2
_geom_torsion_site_symmetry_3
_geom_torsion_site_symmetry_4
_geom_torsion_publ_flag
O2 C1 C2 C3 -3.0(3) . . . . ?
O1 C1 C2 C3 177.2(2) . . . . ?
C1 C2 C3 C4 178.0(2) . . . . ?
C2 C3 C4 C5 174.9(2) . . . . ?
C3 C4 C5 C6 -179.7(2) . . . . ?
C4 C5 C6 C7 176.9(2) . . . . ?
C5 C6 C7 C8 -178.7(2) . . . . ?
C6 C7 C8 C9 178.5(2) . . . . ?
C7 C8 C9 C10 178.6(3) . . . . ?

loop_
_cod_related_entry_id
_cod_related_entry_database
_cod_related_entry_code
1 ChemSpider 2863
